data_2239171
loop_
_publ_author_name
'Farag, I. S. Ahmed'
'Girgis, Adel S.'
'Ramadan, A. A.'
'Moustafa, A. M.'
'Tiekink, Edward R. T.'

_publ_section_title
;
 5-Chloro-5''-(4-chlorobenzylidene)-4'-(4-chlorophenyl)-1''-ethyl-1'-methyldispiro[indoline-3,2'-pyrrolidine-3',3''-piperidine]-2,4''-dione
;
_journal_issue 1
_journal_name_full 'Acta Crystallographica Section E'
_journal_page_first o43
_journal_page_last o44
_journal_paper_doi 10.1107/S1600536813033096
_journal_volume 70
_journal_year 2014
_chemical_formula_iupac 'C31 H28 Cl3 N3 O2'
_chemical_formula_moiety 'C31 H28 Cl3 N3 O2'
_chemical_formula_sum 'C31 H28 Cl3 N3 O2'
_chemical_formula_weight 580.91
_chemical_name_systematic
5-Chloro-5''-(4-chlorobenzylidene)-4'-(4-chlorophenyl)-1''-ethyl-1'-methyldispiro[indoline-3,2'-pyrrolidine-3',3''-piperidine]-2,4''-dione
_space_group_IT_number 2
_symmetry_cell_setting triclinic
_symmetry_space_group_name_Hall '-P 1'
_symmetry_space_group_name_H-M 'P -1'
_atom_sites_solution_hydrogens geom
_atom_sites_solution_primary direct
_atom_sites_solution_secondary difmap
_audit_creation_method SHELXL-97
_cell_angle_alpha 99.477(2)
_cell_angle_beta 90.235(2)
_cell_angle_gamma 114.8930(10)
_cell_formula_units_Z 2
_cell_length_a 11.1901(2)
_cell_length_b 11.6434(3)
_cell_length_c 12.4270(3)
_cell_measurement_reflns_used 7513
_cell_measurement_temperature 293(2)
_cell_measurement_theta_max 27.88
_cell_measurement_theta_min 2.91
_cell_volume 1443.77(6)
_computing_cell_refinement 'DENZO (Otwinowski & Minor, 1997) and COLLECT (Hooft, 1998)'
_computing_data_collection 'COLLECT (Hooft, 1998)'
_computing_data_reduction 'DENZO (Otwinowski & Minor, 1997) and COLLECT (Hooft, 1998)'
_computing_molecular_graphics
;
ORTEP-3 for Windows (Farrugia, 2012) and DIAMOND (Brandenburg,
2006)
;
_computing_publication_material 'publCIF (Westrip, 2010)'
_computing_structure_refinement 'SHELXL97 (Sheldrick, 2008)'
_computing_structure_solution 'SHELXS97 (Sheldrick, 2008)'
_diffrn_ambient_temperature 293(2)
_diffrn_measured_fraction_theta_full 0.977
_diffrn_measured_fraction_theta_max 0.977
_diffrn_measurement_device '95mm CCD camera on \k-goniostat'
_diffrn_measurement_device_type 'Nonius 590 KappaCCD'
_diffrn_measurement_method '\f and \w scans'
_diffrn_radiation_monochromator graphite
_diffrn_radiation_source 'fine-focus sealed tube'
_diffrn_radiation_type MoK\a
_diffrn_radiation_wavelength 0.71073
_diffrn_reflns_av_R_equivalents 0.0431
_diffrn_reflns_av_sigmaI/netI 0.0577
_diffrn_reflns_limit_h_max 14
_diffrn_reflns_limit_h_min -12
_diffrn_reflns_limit_k_max 14
_diffrn_reflns_limit_k_min -15
_diffrn_reflns_limit_l_max 15
_diffrn_reflns_limit_l_min -16
_diffrn_reflns_number 11344
_diffrn_reflns_theta_full 27.50
_diffrn_reflns_theta_max 27.50
_diffrn_reflns_theta_min 3.34
_diffrn_standards_decay_% 0
_diffrn_standards_interval_count 0
_diffrn_standards_interval_time 0
_diffrn_standards_number 0
_exptl_absorpt_coefficient_mu 0.351
_exptl_absorpt_correction_T_max 0.994
_exptl_absorpt_correction_T_min 0.880
_exptl_absorpt_correction_type multi-scan
_exptl_absorpt_process_details '(SADABS; Sheldrick, 1996)'
_exptl_crystal_colour pale-yellow
_exptl_crystal_density_diffrn 1.336
_exptl_crystal_density_method 'not measured'
_exptl_crystal_description block
_exptl_crystal_F_000 604
_exptl_crystal_size_max 1.02
_exptl_crystal_size_mid 0.53
_exptl_crystal_size_min 0.37
_refine_diff_density_max 0.723
_refine_diff_density_min -0.731
_refine_ls_extinction_method none
_refine_ls_goodness_of_fit_ref 0.998
_refine_ls_hydrogen_treatment constr
_refine_ls_matrix_type full
_refine_ls_number_parameters 354
_refine_ls_number_reflns 6482
_refine_ls_number_restraints 0
_refine_ls_restrained_S_all 0.998
_refine_ls_R_factor_all 0.0959
_refine_ls_R_factor_gt 0.0574
_refine_ls_shift/su_max 0.000
_refine_ls_shift/su_mean 0.000
_refine_ls_structure_factor_coef Fsqd
_refine_ls_weighting_details 'calc w=1/[\s^2^(Fo^2^)+(0.0632P)^2^+0.8473P] where P=(Fo^2^+2Fc^2^)/3'
_refine_ls_weighting_scheme calc
_refine_ls_wR_factor_gt 0.1355
_refine_ls_wR_factor_ref 0.1603
_reflns_number_gt 4260
_reflns_number_total 6482
_reflns_threshold_expression I>2\s(I)
_cod_data_source_file hb7170sup1.cf
_cod_data_source_block I
_cod_database_code 2239171
_cod_database_fobs_code 2239171

loop_
_symmetry_equiv_pos_as_xyz
'x, y, z'
'-x, -y, -z'

loop_
_atom_site_type_symbol
_atom_site_label
_atom_site_fract_x
_atom_site_fract_y
_atom_site_fract_z
_atom_site_U_iso_or_equiv
_atom_site_adp_type
_atom_site_calc_flag
_atom_site_refinement_flags
_atom_site_occupancy
_atom_site_symmetry_multiplicity
Cl Cl1 0.75652(9) 0.88544(7) 0.62569(9) 0.0843(3) Uani d . 1 1
Cl Cl2 0.18456(16) 0.46678(12) 0.97683(11) 0.1288(5) Uani d . 1 1
Cl Cl3 0.08381(9) -0.48680(8) 0.27827(7) 0.0746(3) Uani d . 1 1
O O1 0.13605(17) 0.13409(17) 0.65765(16) 0.0535(5) Uani d . 1 1
O O2 0.37169(18) -0.08975(17) 0.88375(15) 0.0527(5) Uani d . 1 1
N N1 0.48196(18) 0.11736(18) 0.73216(16) 0.0388(4) Uani d . 1 1
N N2 0.11620(19) -0.05244(19) 0.87264(16) 0.0433(5) Uani d . 1 1
N N3 0.4280(2) 0.1109(2) 0.98503(17) 0.0524(5) Uani d . 1 1
H H3n 0.4902 0.1139 1.0278 0.063 Uiso calc R 1 1
C C1 0.2438(2) 0.0150(2) 0.72095(18) 0.0352(5) Uani d . 1 1
C C2 0.3678(2) 0.0046(2) 0.67812(19) 0.0388(5) Uani d . 1 1
H H2A 0.3713 -0.0728 0.6938 0.047 Uiso calc R 1 1
H H2B 0.3663 0.0006 0.5995 0.047 Uiso calc R 1 1
C C3 0.4971(2) 0.2310(2) 0.6878(2) 0.0427(5) Uani d . 1 1
H H3A 0.5315 0.2262 0.6165 0.051 Uiso calc R 1 1
H H3B 0.5614 0.3072 0.7354 0.051 Uiso calc R 1 1
C C4 0.3699(2) 0.2447(2) 0.67642(18) 0.0381(5) Uani d . 1 1
C C5 0.2403(2) 0.1327(2) 0.68197(18) 0.0375(5) Uani d . 1 1
C C6 0.2491(2) 0.0382(2) 0.85091(18) 0.0370(5) Uani d . 1 1
C C7 0.0761(3) -0.1661(2) 0.7874(2) 0.0485(6) Uani d . 1 1
H H7A -0.0180 -0.2201 0.7849 0.058 Uiso calc R 1 1
H H7B 0.1242 -0.2164 0.7981 0.058 Uiso calc R 1 1
C C8 0.1119(2) -0.1086(2) 0.68402(19) 0.0407(5) Uani d . 1 1
H H8 0.0449 -0.0790 0.6682 0.049 Uiso calc R 1 1
C C9 0.6045(3) 0.0993(3) 0.7295(3) 0.0542(7) Uani d . 1 1
H H9A 0.6395 0.1114 0.6589 0.065 Uiso calc R 1 1
H H9B 0.5841 0.0116 0.7373 0.065 Uiso calc R 1 1
C C10 0.7081(3) 0.1904(3) 0.8178(3) 0.0718(9) Uani d . 1 1
H H10A 0.7305 0.2774 0.8095 0.108 Uiso calc R 1 1
H H10B 0.7854 0.1743 0.8125 0.108 Uiso calc R 1 1
H H10C 0.6747 0.1778 0.8880 0.108 Uiso calc R 1 1
C C11 0.1021(3) -0.0799(3) 0.9836(2) 0.0609(7) Uani d . 1 1
H H11A 0.0106 -0.1300 0.9925 0.091 Uiso calc R 1 1
H H11B 0.1349 -0.0004 1.0355 0.091 Uiso calc R 1 1
H H11C 0.1517 -0.1274 0.9959 0.091 Uiso calc R 1 1
C C12 0.3628(3) 0.3537(2) 0.66025(19) 0.0424(5) Uani d . 1 1
H H12 0.2769 0.3464 0.6538 0.051 Uiso calc R 1 1
C C13 0.4638(2) 0.4803(2) 0.65098(18) 0.0405(5) Uani d . 1 1
C C14 0.4248(3) 0.5800(3) 0.6556(2) 0.0534(7) Uani d . 1 1
H H14 0.3366 0.5627 0.6642 0.064 Uiso calc R 1 1
C C15 0.5127(3) 0.7033(3) 0.6478(3) 0.0611(8) Uani d . 1 1
H H15 0.4839 0.7679 0.6510 0.073 Uiso calc R 1 1
C C16 0.6433(3) 0.7303(2) 0.6353(2) 0.0537(7) Uani d . 1 1
C C17 0.6857(3) 0.6346(3) 0.6289(2) 0.0538(7) Uani d . 1 1
H H17 0.7740 0.6528 0.6198 0.065 Uiso calc R 1 1
C C18 0.5963(3) 0.5111(2) 0.6361(2) 0.0497(6) Uani d . 1 1
H H18 0.6255 0.4466 0.6309 0.060 Uiso calc R 1 1
C C19 0.3588(2) 0.0111(2) 0.9046(2) 0.0441(6) Uani d . 1 1
C C20 0.3866(3) 0.2094(3) 0.9908(2) 0.0519(6) Uani d . 1 1
C C21 0.4321(4) 0.3248(3) 1.0627(3) 0.0784(10) Uani d . 1 1
H H21 0.5032 0.3489 1.1138 0.094 Uiso calc R 1 1
C C22 0.3694(5) 0.4044(3) 1.0570(3) 0.0883(12) Uani d . 1 1
H H22 0.3992 0.4836 1.1040 0.106 Uiso calc R 1 1
C C23 0.2635(4) 0.3662(3) 0.9821(3) 0.0741(10) Uani d . 1 1
C C24 0.2167(3) 0.2502(3) 0.9093(2) 0.0527(7) Uani d . 1 1
H H24 0.1443 0.2256 0.8594 0.063 Uiso calc R 1 1
C C25 0.2810(2) 0.1722(2) 0.91300(19) 0.0427(6) Uani d . 1 1
C C26 0.1113(2) -0.2007(2) 0.5831(2) 0.0407(5) Uani d . 1 1
C C27 0.1627(3) -0.2913(2) 0.5846(2) 0.0485(6) Uani d . 1 1
H H27 0.2025 -0.2933 0.6496 0.058 Uiso calc R 1 1
C C28 0.1555(3) -0.3778(2) 0.4911(2) 0.0518(6) Uani d . 1 1
H H28 0.1906 -0.4371 0.4932 0.062 Uiso calc R 1 1
C C29 0.0960(3) -0.3750(2) 0.3951(2) 0.0501(6) Uani d . 1 1
C C30 0.0446(3) -0.2871(3) 0.3903(2) 0.0530(6) Uani d . 1 1
H H30 0.0049 -0.2858 0.3249 0.064 Uiso calc R 1 1
C C31 0.0529(3) -0.2008(2) 0.4842(2) 0.0479(6) Uani d . 1 1
H H31 0.0184 -0.1412 0.4810 0.057 Uiso calc R 1 1

loop_
_atom_site_aniso_label
_atom_site_aniso_U_11
_atom_site_aniso_U_22
_atom_site_aniso_U_33
_atom_site_aniso_U_12
_atom_site_aniso_U_13
_atom_site_aniso_U_23
Cl1 0.0726(5) 0.0396(4) 0.1372(8) 0.0211(4) 0.0221(5) 0.0141(4)
Cl2 0.1991(14) 0.0931(8) 0.1389(10) 0.1089(9) 0.0425(9) 0.0100(7)
Cl3 0.0954(6) 0.0525(4) 0.0640(5) 0.0258(4) 0.0110(4) -0.0047(3)
O1 0.0433(10) 0.0552(11) 0.0732(12) 0.0273(9) -0.0027(9) 0.0251(9)
O2 0.0540(11) 0.0530(11) 0.0630(11) 0.0307(9) -0.0014(9) 0.0207(9)
N1 0.0349(10) 0.0363(10) 0.0505(11) 0.0202(9) 0.0005(8) 0.0086(9)
N2 0.0421(11) 0.0459(12) 0.0451(11) 0.0204(10) 0.0071(9) 0.0121(9)
N3 0.0534(13) 0.0570(14) 0.0457(12) 0.0222(11) -0.0104(10) 0.0108(11)
C1 0.0361(12) 0.0351(11) 0.0389(12) 0.0194(10) 0.0001(9) 0.0066(9)
C2 0.0422(13) 0.0370(12) 0.0413(13) 0.0218(11) 0.0008(10) 0.0048(10)
C3 0.0439(13) 0.0359(12) 0.0521(14) 0.0196(11) 0.0036(11) 0.0113(11)
C4 0.0454(13) 0.0388(12) 0.0351(12) 0.0223(11) 0.0018(10) 0.0087(10)
C5 0.0426(13) 0.0408(12) 0.0340(11) 0.0224(11) -0.0001(9) 0.0074(10)
C6 0.0375(12) 0.0370(12) 0.0397(12) 0.0182(10) 0.0004(9) 0.0091(10)
C7 0.0411(14) 0.0407(13) 0.0587(16) 0.0120(11) 0.0032(11) 0.0114(12)
C8 0.0367(12) 0.0389(12) 0.0485(14) 0.0185(10) -0.0033(10) 0.0064(10)
C9 0.0404(14) 0.0482(15) 0.0819(19) 0.0249(12) 0.0036(13) 0.0162(14)
C10 0.0414(16) 0.083(2) 0.094(2) 0.0232(16) 0.0001(15) 0.0325(19)
C11 0.0635(18) 0.0696(19) 0.0572(17) 0.0301(16) 0.0193(14) 0.0268(15)
C12 0.0490(14) 0.0449(13) 0.0405(13) 0.0261(12) 0.0026(10) 0.0102(11)
C13 0.0508(14) 0.0392(12) 0.0368(12) 0.0242(11) -0.0013(10) 0.0072(10)
C14 0.0502(15) 0.0458(15) 0.0723(18) 0.0274(13) 0.0013(13) 0.0133(13)
C15 0.0601(18) 0.0401(15) 0.089(2) 0.0278(14) 0.0019(15) 0.0099(14)
C16 0.0580(17) 0.0357(13) 0.0656(17) 0.0194(12) 0.0047(13) 0.0063(12)
C17 0.0545(16) 0.0475(15) 0.0666(17) 0.0278(13) 0.0118(13) 0.0129(13)
C18 0.0603(16) 0.0436(14) 0.0569(16) 0.0315(13) 0.0118(13) 0.0141(12)
C19 0.0434(14) 0.0485(14) 0.0446(14) 0.0207(12) 0.0012(11) 0.0164(12)
C20 0.0623(17) 0.0486(15) 0.0371(13) 0.0167(13) 0.0002(12) 0.0064(11)
C21 0.105(3) 0.062(2) 0.0463(17) 0.020(2) -0.0093(17) -0.0034(15)
C22 0.141(4) 0.054(2) 0.057(2) 0.036(2) 0.013(2) -0.0079(16)
C23 0.118(3) 0.0525(18) 0.063(2) 0.047(2) 0.028(2) 0.0078(15)
C24 0.0703(18) 0.0499(15) 0.0479(15) 0.0344(14) 0.0157(13) 0.0105(12)
C25 0.0527(15) 0.0417(13) 0.0361(12) 0.0216(12) 0.0068(10) 0.0086(10)
C26 0.0357(12) 0.0341(12) 0.0507(14) 0.0142(10) -0.0038(10) 0.0058(10)
C27 0.0516(15) 0.0440(14) 0.0542(15) 0.0248(12) -0.0038(12) 0.0089(12)
C28 0.0580(16) 0.0399(14) 0.0613(17) 0.0250(13) 0.0053(13) 0.0077(12)
C29 0.0508(15) 0.0379(13) 0.0527(15) 0.0122(12) 0.0064(12) 0.0033(11)
C30 0.0546(16) 0.0544(16) 0.0486(15) 0.0230(13) -0.0057(12) 0.0068(12)
C31 0.0478(14) 0.0469(14) 0.0524(15) 0.0241(12) -0.0056(11) 0.0079(12)

loop_
_atom_type_symbol
_atom_type_description
_atom_type_scat_dispersion_real
_atom_type_scat_dispersion_imag
_atom_type_scat_source
C C 0.0033 0.0016 'International Tables Vol C Tables 4.2.6.8 and 6.1.1.4'
H H 0.0000 0.0000 'International Tables Vol C Tables 4.2.6.8 and 6.1.1.4'
Cl Cl 0.1484 0.1585 'International Tables Vol C Tables 4.2.6.8 and 6.1.1.4'
N N 0.0061 0.0033 'International Tables Vol C Tables 4.2.6.8 and 6.1.1.4'
O O 0.0106 0.0060 'International Tables Vol C Tables 4.2.6.8 and 6.1.1.4'

loop_
_geom_angle_atom_site_label_1
_geom_angle_atom_site_label_2
_geom_angle_atom_site_label_3
_geom_angle
C2 N1 C3 110.85(18)
C2 N1 C9 113.09(19)
C3 N1 C9 111.41(19)
C7 N2 C11 114.2(2)
C7 N2 C6 106.79(18)
C11 N2 C6 115.8(2)
C19 N3 C20 111.8(2)
C19 N3 H3n 124.1
C20 N3 H3n 124.1
C2 C1 C5 106.00(18)
C2 C1 C8 114.65(18)
C5 C1 C8 111.33(17)
C2 C1 C6 112.13(17)
C5 C1 C6 108.72(17)
C8 C1 C6 103.98(17)
N1 C2 C1 107.91(18)
N1 C2 H2A 110.1
C1 C2 H2A 110.1
N1 C2 H2B 110.1
C1 C2 H2B 110.1
H2A C2 H2B 108.4
N1 C3 C4 113.32(19)
N1 C3 H3A 108.9
C4 C3 H3A 108.9
N1 C3 H3B 108.9
C4 C3 H3B 108.9
H3A C3 H3B 107.7
C12 C4 C5 115.8(2)
C12 C4 C3 124.2(2)
C5 C4 C3 120.06(19)
O1 C5 C4 121.7(2)
O1 C5 C1 120.7(2)
C4 C5 C1 117.58(18)
N2 C6 C25 110.00(19)
N2 C6 C19 111.18(18)
C25 C6 C19 100.62(19)
N2 C6 C1 103.23(17)
C25 C6 C1 118.74(17)
C19 C6 C1 113.26(18)
N2 C7 C8 102.53(19)
N2 C7 H7A 111.3
C8 C7 H7A 111.3
N2 C7 H7B 111.3
C8 C7 H7B 111.3
H7A C7 H7B 109.2
C26 C8 C7 115.4(2)
C26 C8 C1 117.06(19)
C7 C8 C1 103.79(18)
C26 C8 H8 106.6
C7 C8 H8 106.6
C1 C8 H8 106.6
N1 C9 C10 112.9(2)
N1 C9 H9A 109.0
C10 C9 H9A 109.0
N1 C9 H9B 109.0
C10 C9 H9B 109.0
H9A C9 H9B 107.8
C9 C10 H10A 109.5
C9 C10 H10B 109.5
H10A C10 H10B 109.5
C9 C10 H10C 109.5
H10A C10 H10C 109.5
H10B C10 H10C 109.5
N2 C11 H11A 109.5
N2 C11 H11B 109.5
H11A C11 H11B 109.5
N2 C11 H11C 109.5
H11A C11 H11C 109.5
H11B C11 H11C 109.5
C4 C12 C13 132.3(2)
C4 C12 H12 113.9
C13 C12 H12 113.9
C18 C13 C14 116.6(2)
C18 C13 C12 125.9(2)
C14 C13 C12 117.5(2)
C15 C14 C13 122.0(3)
C15 C14 H14 119.0
C13 C14 H14 119.0
C16 C15 C14 119.6(2)
C16 C15 H15 120.2
C14 C15 H15 120.2
C15 C16 C17 120.3(3)
C15 C16 Cl1 120.5(2)
C17 C16 Cl1 119.2(2)
C16 C17 C18 119.5(3)
C16 C17 H17 120.3
C18 C17 H17 120.3
C17 C18 C13 122.0(2)
C17 C18 H18 119.0
C13 C18 H18 119.0
O2 C19 N3 125.4(2)
O2 C19 C6 125.6(2)
N3 C19 C6 108.6(2)
C21 C20 C25 121.6(3)
C21 C20 N3 128.8(3)
C25 C20 N3 109.6(2)
C20 C21 C22 118.4(3)
C20 C21 H21 120.8
C22 C21 H21 120.8
C23 C22 C21 119.9(3)
C23 C22 H22 120.0
C21 C22 H22 120.0
C22 C23 C24 122.3(3)
C22 C23 Cl2 119.4(3)
C24 C23 Cl2 118.3(3)
C25 C24 C23 117.9(3)
C25 C24 H24 121.1
C23 C24 H24 121.1
C24 C25 C20 119.9(2)
C24 C25 C6 130.6(2)
C20 C25 C6 109.2(2)
C31 C26 C27 117.5(2)
C31 C26 C8 119.5(2)
C27 C26 C8 122.9(2)
C28 C27 C26 121.3(2)
C28 C27 H27 119.4
C26 C27 H27 119.4
C29 C28 C27 119.2(2)
C29 C28 H28 120.4
C27 C28 H28 120.4
C28 C29 C30 121.1(2)
C28 C29 Cl3 119.0(2)
C30 C29 Cl3 119.8(2)
C29 C30 C31 119.1(2)
C29 C30 H30 120.5
C31 C30 H30 120.5
C30 C31 C26 121.8(2)
C30 C31 H31 119.1
C26 C31 H31 119.1

loop_
_geom_bond_atom_site_label_1
_geom_bond_atom_site_label_2
_geom_bond_distance
Cl1 C16 1.740(3)
Cl2 C23 1.747(3)
Cl3 C29 1.745(3)
O1 C5 1.211(3)
O2 C19 1.229(3)
N1 C2 1.448(3)
N1 C3 1.461(3)
N1 C9 1.472(3)
N2 C7 1.453(3)
N2 C11 1.461(3)
N2 C6 1.475(3)
N3 C19 1.343(3)
N3 C20 1.398(3)
N3 H3n 0.8600
C1 C2 1.532(3)
C1 C5 1.543(3)
C1 C8 1.565(3)
C1 C6 1.589(3)
C2 H2A 0.9700
C2 H2B 0.9700
C3 C4 1.506(3)
C3 H3A 0.9700
C3 H3B 0.9700
C4 C12 1.351(3)
C4 C5 1.499(3)
C6 C25 1.514(3)
C6 C19 1.561(3)
C7 C8 1.524(3)
C7 H7A 0.9700
C7 H7B 0.9700
C8 C26 1.508(3)
C8 H8 0.9800
C9 C10 1.498(4)
C9 H9A 0.9700
C9 H9B 0.9700
C10 H10A 0.9600
C10 H10B 0.9600
C10 H10C 0.9600
C11 H11A 0.9600
C11 H11B 0.9600
C11 H11C 0.9600
C12 C13 1.456(3)
C12 H12 0.9300
C13 C18 1.392(4)
C13 C14 1.395(3)
C14 C15 1.377(4)
C14 H14 0.9300
C15 C16 1.375(4)
C15 H15 0.9300
C16 C17 1.375(4)
C17 C18 1.382(4)
C17 H17 0.9300
C18 H18 0.9300
C20 C21 1.373(4)
C20 C25 1.393(4)
C21 C22 1.387(5)
C21 H21 0.9300
C22 C23 1.371(5)
C22 H22 0.9300
C23 C24 1.384(4)
C24 C25 1.381(3)
C24 H24 0.9300
C26 C31 1.389(3)
C26 C27 1.401(3)
C27 C28 1.384(4)
C27 H27 0.9300
C28 C29 1.376(4)
C28 H28 0.9300
C29 C30 1.378(4)
C30 C31 1.384(4)
C30 H30 0.9300
C31 H31 0.9300

loop_
_geom_hbond_atom_site_label_D
_geom_hbond_atom_site_label_H
_geom_hbond_atom_site_label_A
_geom_hbond_site_symmetry_A
_geom_hbond_distance_DH
_geom_hbond_distance_HA
_geom_hbond_distance_DA
_geom_hbond_angle_DHA
N3 H3n O2 2_657 0.86 2.03 2.883(3) 170
C31 H31 O1 2_556 0.93 2.47 3.160(4) 131

loop_
_geom_torsion_atom_site_label_1
_geom_torsion_atom_site_label_2
_geom_torsion_atom_site_label_3
_geom_torsion_atom_site_label_4
_geom_torsion
C3 N1 C2 C1 -74.5(2)
C9 N1 C2 C1 159.54(19)
C5 C1 C2 N1 65.3(2)
C8 C1 C2 N1 -171.45(17)
C6 C1 C2 N1 -53.2(2)
C2 N1 C3 C4 46.3(3)
C9 N1 C3 C4 173.2(2)
N1 C3 C4 C12 165.1(2)
N1 C3 C4 C5 -15.4(3)
C12 C4 C5 O1 10.4(3)
C3 C4 C5 O1 -169.2(2)
C12 C4 C5 C1 -169.1(2)
C3 C4 C5 C1 11.3(3)
C2 C1 C5 O1 146.0(2)
C8 C1 C5 O1 20.7(3)
C6 C1 C5 O1 -93.2(3)
C2 C1 C5 C4 -34.5(3)
C8 C1 C5 C4 -159.77(19)
C6 C1 C5 C4 86.3(2)
C7 N2 C6 C25 162.75(18)
C11 N2 C6 C25 -68.9(3)
C7 N2 C6 C19 -86.7(2)
C11 N2 C6 C19 41.7(3)
C7 N2 C6 C1 35.1(2)
C11 N2 C6 C1 163.4(2)
C2 C1 C6 N2 -134.84(18)
C5 C1 C6 N2 108.29(19)
C8 C1 C6 N2 -10.4(2)
C2 C1 C6 C25 103.2(2)
C5 C1 C6 C25 -13.7(3)
C8 C1 C6 C25 -132.4(2)
C2 C1 C6 C19 -14.5(3)
C5 C1 C6 C19 -131.4(2)
C8 C1 C6 C19 109.9(2)
C11 N2 C7 C8 -175.4(2)
C6 N2 C7 C8 -46.1(2)
N2 C7 C8 C26 166.56(19)
N2 C7 C8 C1 37.1(2)
C2 C1 C8 C26 -21.6(3)
C5 C1 C8 C26 98.7(2)
C6 C1 C8 C26 -144.36(19)
C2 C1 C8 C7 106.9(2)
C5 C1 C8 C7 -132.80(19)
C6 C1 C8 C7 -15.9(2)
C2 N1 C9 C10 -158.0(2)
C3 N1 C9 C10 76.3(3)
C5 C4 C12 C13 179.6(2)
C3 C4 C12 C13 -0.9(4)
C4 C12 C13 C18 13.4(4)
C4 C12 C13 C14 -167.7(3)
C18 C13 C14 C15 -1.1(4)
C12 C13 C14 C15 179.9(3)
C13 C14 C15 C16 -0.1(5)
C14 C15 C16 C17 1.0(5)
C14 C15 C16 Cl1 -179.8(2)
C15 C16 C17 C18 -0.6(4)
Cl1 C16 C17 C18 -179.8(2)
C16 C17 C18 C13 -0.7(4)
C14 C13 C18 C17 1.5(4)
C12 C13 C18 C17 -179.6(2)
C20 N3 C19 O2 -177.5(2)
C20 N3 C19 C6 -3.7(3)
N2 C6 C19 O2 60.9(3)
C25 C6 C19 O2 177.3(2)
C1 C6 C19 O2 -54.8(3)
N2 C6 C19 N3 -112.9(2)
C25 C6 C19 N3 3.6(2)
C1 C6 C19 N3 131.4(2)
C19 N3 C20 C21 179.0(3)
C19 N3 C20 C25 2.2(3)
C25 C20 C21 C22 0.6(5)
N3 C20 C21 C22 -175.8(3)
C20 C21 C22 C23 1.0(5)
C21 C22 C23 C24 -1.0(5)
C21 C22 C23 Cl2 179.4(3)
C22 C23 C24 C25 -0.5(5)
Cl2 C23 C24 C25 179.1(2)
C23 C24 C25 C20 2.1(4)
C23 C24 C25 C6 175.3(3)
C21 C20 C25 C24 -2.2(4)
N3 C20 C25 C24 174.9(2)
C21 C20 C25 C6 -176.8(3)
N3 C20 C25 C6 0.3(3)
N2 C6 C25 C24 -58.7(3)
C19 C6 C25 C24 -176.1(2)
C1 C6 C25 C24 59.8(3)
N2 C6 C25 C20 115.1(2)
C19 C6 C25 C20 -2.3(2)
C1 C6 C25 C20 -126.4(2)
C7 C8 C26 C31 135.5(2)
C1 C8 C26 C31 -101.9(3)
C7 C8 C26 C27 -41.9(3)
C1 C8 C26 C27 80.7(3)
C31 C26 C27 C28 -0.1(4)
C8 C26 C27 C28 177.3(2)
C26 C27 C28 C29 -0.4(4)
C27 C28 C29 C30 0.6(4)
C27 C28 C29 Cl3 -178.5(2)
C28 C29 C30 C31 -0.3(4)
Cl3 C29 C30 C31 178.8(2)
C29 C30 C31 C26 -0.2(4)
C27 C26 C31 C30 0.4(4)
C8 C26 C31 C30 -177.2(2)
